data_7134272
loop_
_publ_author_name
'Liu, Lidong'
'Guo, Yawen'
'Shi, Lin'
'Wang, Yihan'
'Lei, Xingyu'
'Jiao, Peng'

_publ_section_title
;
 Building trisubstituted ethylenes from terminal alkenes <i>via</i>
 debrominative ring-opening trifluoromethylations of geminal
 dibromocyclopropanes.
;
_journal_issue 27
_journal_name_full 'Chemical communications (Cambridge, England)'
_journal_page_first 5170
_journal_page_last 5173
_journal_paper_doi 10.1039/d5cc00479a
_journal_volume 61
_journal_year 2025
_chemical_formula_sum 'C16 H13 F3'
_chemical_formula_weight 262.26
_space_group_crystal_system orthorhombic
_space_group_IT_number 61
_space_group_name_Hall '-P 2ac 2ab'
_space_group_name_H-M_alt 'P b c a'
_atom_sites_solution_hydrogens geom
_audit_creation_method SHELXL-2018/1
_audit_update_record
;
2023-12-28 deposited with the CCDC.	2025-02-20 downloaded from the CCDC.
;
_cell_angle_alpha 90
_cell_angle_beta 90
_cell_angle_gamma 90
_cell_formula_units_Z 8
_cell_length_a 5.6746(10)
_cell_length_b 17.7150(18)
_cell_length_c 25.651(2)
_cell_measurement_reflns_used 9317
_cell_measurement_temperature 100(2)
_cell_measurement_theta_max 75.6730
_cell_measurement_theta_min 3.4100
_cell_volume 2578.6(6)
_computing_structure_refinement 'SHELXL-2018/1 (Sheldrick, 2018)'
_computing_structure_solution 'SHELXT 2014/5 (Sheldrick, 2014)'
_diffrn_ambient_temperature 100(2)
_diffrn_measured_fraction_theta_full 1.000
_diffrn_measured_fraction_theta_max 0.984
_diffrn_measurement_device_type XtalLAB
_diffrn_radiation_type CuK\a
_diffrn_radiation_wavelength 1.54184
_diffrn_reflns_av_R_equivalents 0.1343
_diffrn_reflns_av_unetI/netI 0.0747
_diffrn_reflns_Laue_measured_fraction_full 1.000
_diffrn_reflns_Laue_measured_fraction_max 0.984
_diffrn_reflns_limit_h_max 7
_diffrn_reflns_limit_h_min -6
_diffrn_reflns_limit_k_max 20
_diffrn_reflns_limit_k_min -21
_diffrn_reflns_limit_l_max 32
_diffrn_reflns_limit_l_min -31
_diffrn_reflns_number 22921
_diffrn_reflns_point_group_measured_fraction_full 1.000
_diffrn_reflns_point_group_measured_fraction_max 0.984
_diffrn_reflns_theta_full 67.684
_diffrn_reflns_theta_max 75.956
_diffrn_reflns_theta_min 3.446
_exptl_absorpt_coefficient_mu 0.912
_exptl_crystal_colour colorless
_exptl_crystal_density_diffrn 1.351
_exptl_crystal_description plate
_exptl_crystal_F_000 1088
_refine_diff_density_max 0.330
_refine_diff_density_min -0.377
_refine_diff_density_rms 0.089
_refine_ls_extinction_coef 0.0010(3)
_refine_ls_extinction_expression Fc^*^=kFc[1+0.001xFc^2^\l^3^/sin(2\q)]^-1/4^
_refine_ls_extinction_method 'SHELXL-2018/1 (Sheldrick 2018)'
_refine_ls_goodness_of_fit_ref 1.081
_refine_ls_hydrogen_treatment constr
_refine_ls_matrix_type full
_refine_ls_number_parameters 173
_refine_ls_number_reflns 2646
_refine_ls_number_restraints 0
_refine_ls_restrained_S_all 1.081
_refine_ls_R_factor_all 0.0615
_refine_ls_R_factor_gt 0.0533
_refine_ls_shift/su_max 0.001
_refine_ls_shift/su_mean 0.000
_refine_ls_structure_factor_coef Fsqd
_refine_ls_weighting_details 'w=1/[\s^2^(Fo^2^)+(0.0808P)^2^+0.3331P] where P=(Fo^2^+2Fc^2^)/3'
_refine_ls_weighting_scheme calc
_refine_ls_wR_factor_gt 0.1338
_refine_ls_wR_factor_ref 0.1416
_reflns_Friedel_coverage 0.000
_reflns_number_gt 2228
_reflns_number_total 2646
_reflns_threshold_expression 'I > 2\s(I)'
_cod_data_source_file d5cc00479a2.cif
_cod_data_source_block 20231228a_auto
_cod_depositor_comments 'Adding full bibliography for 7134271--7134273.cif.'
_cod_database_code 7134272
_shelx_shelxl_version_number 2018/1
_shelx_space_group_comment
;
The symmetry employed for this shelxl refinement is uniquely defined
by the following loop, which should always be used as a source of
symmetry information in preference to the above space-group names.
They are only intended as comments.
;

loop_
_space_group_symop_operation_xyz
'x, y, z'
'-x+1/2, -y, z+1/2'
'-x, y+1/2, -z+1/2'
'x+1/2, -y+1/2, -z'
'-x, -y, -z'
'x-1/2, y, -z-1/2'
'x, -y-1/2, z-1/2'
'-x-1/2, y-1/2, z'

loop_
_atom_site_label
_atom_site_type_symbol
_atom_site_fract_x
_atom_site_fract_y
_atom_site_fract_z
_atom_site_U_iso_or_equiv
_atom_site_adp_type
_atom_site_occupancy
_atom_site_site_symmetry_order
_atom_site_calc_flag
_atom_site_refinement_flags_posn
_atom_site_refinement_flags_adp
_atom_site_refinement_flags_occupancy
_atom_site_disorder_assembly
_atom_site_disorder_group
F11 F 0.76529(18) 0.46407(5) 0.71940(4) 0.0337(3) Uani 1 1 d . . . . .
F13 F 0.69148(18) 0.58344(5) 0.72292(4) 0.0358(3) Uani 1 1 d . . . . .
F12 F 0.91263(16) 0.53885(6) 0.66196(4) 0.0362(3) Uani 1 1 d . . . . .
C8 C 0.5207(2) 0.44762(8) 0.61926(6) 0.0233(3) Uani 1 1 d . . . . .
C5 C 0.7850(3) 0.36011(9) 0.44727(6) 0.0281(4) Uani 1 1 d . . . . .
H5 H 0.914381 0.361880 0.423789 0.034 Uiso 1 1 calc R U . . .
C14 C 0.4691(3) 0.37199(8) 0.64204(5) 0.0230(3) Uani 1 1 d . . . . .
C4 C 0.5996(3) 0.31064(9) 0.43813(6) 0.0267(4) Uani 1 1 d . . . . .
H4 H 0.601127 0.278858 0.408304 0.032 Uiso 1 1 calc R U . . .
C9 C 0.5029(3) 0.51491(8) 0.65614(6) 0.0254(3) Uani 1 1 d . . . . .
H9A H 0.479420 0.561374 0.635332 0.030 Uiso 1 1 calc R U . . .
H9B H 0.362882 0.508366 0.678714 0.030 Uiso 1 1 calc R U . . .
C1 C 0.5944(3) 0.40492(8) 0.52605(6) 0.0236(3) Uani 1 1 d . . . . .
C10 C 0.7163(3) 0.52469(8) 0.68990(6) 0.0264(4) Uani 1 1 d . . . . .
C15 C 0.6295(3) 0.31268(9) 0.63578(6) 0.0248(3) Uani 1 1 d . . . . .
H15 H 0.768667 0.320463 0.615892 0.030 Uiso 1 1 calc R U . . .
C6 C 0.7816(3) 0.40704(8) 0.49070(6) 0.0263(3) Uani 1 1 d . . . . .
H6 H 0.908448 0.441043 0.496433 0.032 Uiso 1 1 calc R U . . .
C7 C 0.5870(3) 0.45969(8) 0.56997(6) 0.0245(3) Uani 1 1 d . . . . .
H7 H 0.635636 0.509669 0.561946 0.029 Uiso 1 1 calc R U . . .
C17 C 0.3849(3) 0.23015(9) 0.68737(6) 0.0309(4) Uani 1 1 d . . . . .
H17 H 0.356349 0.182199 0.702702 0.037 Uiso 1 1 calc R U . . .
C19 C 0.2662(3) 0.35900(9) 0.67158(6) 0.0271(4) Uani 1 1 d . . . . .
H19 H 0.155739 0.398641 0.676560 0.033 Uiso 1 1 calc R U . . .
C2 C 0.4093(3) 0.35471(9) 0.51661(6) 0.0254(3) Uani 1 1 d . . . . .
H2 H 0.280420 0.352442 0.540203 0.031 Uiso 1 1 calc R U . . .
C18 C 0.2243(3) 0.28843(10) 0.69384(6) 0.0317(4) Uani 1 1 d . . . . .
H18 H 0.084856 0.280222 0.713544 0.038 Uiso 1 1 calc R U . . .
C16 C 0.5881(3) 0.24247(9) 0.65829(6) 0.0288(4) Uani 1 1 d . . . . .
H16 H 0.698919 0.202818 0.653767 0.035 Uiso 1 1 calc R U . . .
C3 C 0.4118(3) 0.30792(9) 0.47290(6) 0.0275(4) Uani 1 1 d . . . . .
H3 H 0.284824 0.274081 0.466859 0.033 Uiso 1 1 calc R U . . .

loop_
_atom_site_aniso_label
_atom_site_aniso_U_11
_atom_site_aniso_U_22
_atom_site_aniso_U_33
_atom_site_aniso_U_23
_atom_site_aniso_U_13
_atom_site_aniso_U_12
F11 0.0429(6) 0.0308(5) 0.0273(5) 0.0032(4) -0.0093(4) 0.0021(4)
F13 0.0438(6) 0.0316(5) 0.0321(5) -0.0122(4) -0.0014(4) 0.0003(4)
F12 0.0314(5) 0.0406(6) 0.0368(6) -0.0046(4) 0.0058(4) -0.0062(4)
C8 0.0241(7) 0.0231(7) 0.0226(7) -0.0010(5) -0.0017(5) 0.0020(5)
C5 0.0301(7) 0.0294(8) 0.0247(8) 0.0035(6) 0.0046(6) 0.0017(6)
C14 0.0276(7) 0.0249(8) 0.0164(7) -0.0006(5) -0.0029(5) 0.0006(6)
C4 0.0344(8) 0.0275(8) 0.0182(7) 0.0010(5) -0.0018(6) 0.0028(6)
C9 0.0296(7) 0.0230(7) 0.0236(8) -0.0004(5) -0.0008(6) 0.0040(6)
C1 0.0301(7) 0.0224(7) 0.0183(7) 0.0045(5) -0.0017(5) 0.0018(5)
C10 0.0311(8) 0.0243(7) 0.0238(8) -0.0032(6) 0.0010(6) 0.0011(6)
C15 0.0286(7) 0.0252(8) 0.0206(7) -0.0009(5) -0.0010(5) 0.0003(6)
C6 0.0279(7) 0.0246(7) 0.0265(8) 0.0024(6) 0.0001(6) -0.0016(5)
C7 0.0282(7) 0.0210(7) 0.0243(8) 0.0017(6) -0.0010(5) -0.0001(5)
C17 0.0435(9) 0.0270(8) 0.0222(8) 0.0062(6) -0.0080(6) -0.0079(6)
C19 0.0282(7) 0.0315(8) 0.0216(8) -0.0021(6) 0.0003(6) 0.0001(6)
C2 0.0279(7) 0.0289(8) 0.0195(7) 0.0032(5) -0.0004(5) -0.0008(5)
C18 0.0348(8) 0.0403(9) 0.0199(8) 0.0006(6) 0.0012(6) -0.0090(7)
C16 0.0365(8) 0.0251(8) 0.0248(8) 0.0004(6) -0.0054(6) 0.0016(6)
C3 0.0299(8) 0.0290(8) 0.0237(7) 0.0014(6) -0.0038(6) -0.0022(6)

loop_
_atom_type_symbol
_atom_type_description
_atom_type_scat_dispersion_real
_atom_type_scat_dispersion_imag
_atom_type_scat_source
C C 0.0181 0.0091 'International Tables Vol C Tables 4.2.6.8 and 6.1.1.4'
H H 0.0000 0.0000 'International Tables Vol C Tables 4.2.6.8 and 6.1.1.4'
F F 0.0727 0.0534 'International Tables Vol C Tables 4.2.6.8 and 6.1.1.4'

loop_
_geom_angle_atom_site_label_1
_geom_angle_atom_site_label_2
_geom_angle_atom_site_label_3
_geom_angle
_geom_angle_site_symmetry_1
_geom_angle_site_symmetry_3
_geom_angle_publ_flag
C7 C8 C14 124.75(13) . . ?
C7 C8 C9 118.71(13) . . ?
C14 C8 C9 116.51(13) . . ?
C4 C5 C6 120.12(14) . . ?
C4 C5 H5 119.9 . . ?
C6 C5 H5 119.9 . . ?
C19 C14 C15 118.33(14) . . ?
C19 C14 C8 121.49(13) . . ?
C15 C14 C8 120.14(13) . . ?
C5 C4 C3 119.61(14) . . ?
C5 C4 H4 120.2 . . ?
C3 C4 H4 120.2 . . ?
C10 C9 C8 113.29(12) . . ?
C10 C9 H9A 108.9 . . ?
C8 C9 H9A 108.9 . . ?
C10 C9 H9B 108.9 . . ?
C8 C9 H9B 108.9 . . ?
H9A C9 H9B 107.7 . . ?
C6 C1 C2 118.43(14) . . ?
C6 C1 C7 119.70(13) . . ?
C2 C1 C7 121.68(13) . . ?
F11 C10 F12 106.09(12) . . ?
F11 C10 F13 106.54(12) . . ?
F12 C10 F13 106.05(12) . . ?
F11 C10 C9 113.60(12) . . ?
F12 C10 C9 112.47(13) . . ?
F13 C10 C9 111.56(12) . . ?
C16 C15 C14 120.90(14) . . ?
C16 C15 H15 119.6 . . ?
C14 C15 H15 119.6 . . ?
C5 C6 C1 120.97(14) . . ?
C5 C6 H6 119.5 . . ?
C1 C6 H6 119.5 . . ?
C8 C7 C1 128.32(13) . . ?
C8 C7 H7 115.8 . . ?
C1 C7 H7 115.8 . . ?
C18 C17 C16 119.49(14) . . ?
C18 C17 H17 120.3 . . ?
C16 C17 H17 120.3 . . ?
C18 C19 C14 120.68(14) . . ?
C18 C19 H19 119.7 . . ?
C14 C19 H19 119.7 . . ?
C3 C2 C1 120.66(14) . . ?
C3 C2 H2 119.7 . . ?
C1 C2 H2 119.7 . . ?
C17 C18 C19 120.39(15) . . ?
C17 C18 H18 119.8 . . ?
C19 C18 H18 119.8 . . ?
C17 C16 C15 120.21(14) . . ?
C17 C16 H16 119.9 . . ?
C15 C16 H16 119.9 . . ?
C4 C3 C2 120.20(14) . . ?
C4 C3 H3 119.9 . . ?
C2 C3 H3 119.9 . . ?

loop_
_geom_bond_atom_site_label_1
_geom_bond_atom_site_label_2
_geom_bond_distance
_geom_bond_site_symmetry_2
_geom_bond_publ_flag
F11 C10 1.3428(18) . ?
F13 C10 1.3494(17) . ?
F12 C10 1.3481(18) . ?
C8 C7 1.336(2) . ?
C8 C14 1.491(2) . ?
C8 C9 1.525(2) . ?
C5 C4 1.389(2) . ?
C5 C6 1.390(2) . ?
C5 H5 0.9500 . ?
C14 C19 1.397(2) . ?
C14 C15 1.400(2) . ?
C4 C3 1.391(2) . ?
C4 H4 0.9500 . ?
C9 C10 1.499(2) . ?
C9 H9A 0.9900 . ?
C9 H9B 0.9900 . ?
C1 C6 1.397(2) . ?
C1 C2 1.398(2) . ?
C1 C7 1.487(2) . ?
C15 C16 1.391(2) . ?
C15 H15 0.9500 . ?
C6 H6 0.9500 . ?
C7 H7 0.9500 . ?
C17 C18 1.387(3) . ?
C17 C16 1.390(2) . ?
C17 H17 0.9500 . ?
C19 C18 1.395(2) . ?
C19 H19 0.9500 . ?
C2 C3 1.394(2) . ?
C2 H2 0.9500 . ?
C18 H18 0.9500 . ?
C16 H16 0.9500 . ?
C3 H3 0.9500 . ?

loop_
_geom_torsion_atom_site_label_1
_geom_torsion_atom_site_label_2
_geom_torsion_atom_site_label_3
_geom_torsion_atom_site_label_4
_geom_torsion
_geom_torsion_site_symmetry_1
_geom_torsion_site_symmetry_2
_geom_torsion_site_symmetry_3
_geom_torsion_site_symmetry_4
_geom_torsion_publ_flag
C7 C8 C14 C19 -132.55(16) . . . . ?
C9 C8 C14 C19 49.53(19) . . . . ?
C7 C8 C14 C15 49.9(2) . . . . ?
C9 C8 C14 C15 -128.03(14) . . . . ?
C6 C5 C4 C3 -0.5(2) . . . . ?
C7 C8 C9 C10 -97.89(16) . . . . ?
C14 C8 C9 C10 80.17(16) . . . . ?
C8 C9 C10 F11 -57.89(17) . . . . ?
C8 C9 C10 F12 62.65(16) . . . . ?
C8 C9 C10 F13 -178.33(12) . . . . ?
C19 C14 C15 C16 0.1(2) . . . . ?
C8 C14 C15 C16 177.78(14) . . . . ?
C4 C5 C6 C1 0.6(2) . . . . ?
C2 C1 C6 C5 -0.4(2) . . . . ?
C7 C1 C6 C5 -175.48(13) . . . . ?
C14 C8 C7 C1 8.6(2) . . . . ?
C9 C8 C7 C1 -173.51(14) . . . . ?
C6 C1 C7 C8 -140.41(16) . . . . ?
C2 C1 C7 C8 44.6(2) . . . . ?
C15 C14 C19 C18 -0.6(2) . . . . ?
C8 C14 C19 C18 -178.15(14) . . . . ?
C6 C1 C2 C3 0.0(2) . . . . ?
C7 C1 C2 C3 175.01(13) . . . . ?
C16 C17 C18 C19 -0.3(2) . . . . ?
C14 C19 C18 C17 0.6(2) . . . . ?
C18 C17 C16 C15 -0.1(2) . . . . ?
C14 C15 C16 C17 0.2(2) . . . . ?
C5 C4 C3 C2 0.2(2) . . . . ?
C1 C2 C3 C4 0.1(2) . . . . ?
